data_4306785
loop_
_publ_author_name
'Christophe Volkringer'
'Mohamed Meddouri'
'Thierry Loiseau'
'Nathalie Guillou'
'J\'er\^ome Marrot'
'G\'erard F\'erey'
'Mohamed Haouas'
'Francis Taulelle'
'Nathalie Audebrand'
'Michel Latroche'

_publ_section_title
;
The Kagom\'e Topology of the Gallium and Indium Metal-Organic Framework
Types with a MIL-68 Structure: Synthesis, XRD, Solid-State NMR
Characterizations, and Hydrogen Adsorption
;
_journal_name_full 'Inorganic Chemistry'
_journal_page_first 11892
_journal_page_last 11901
_journal_paper_doi 10.1021/ic801624v
_journal_volume 47
_journal_year 2008
_chemical_formula_sum 'C25.5 H12 In3 N0.5 O15.5'
_chemical_formula_weight 917.82
_chemical_name_common MIL-68_In
_chemical_name_systematic
; 
 ? 
;
_space_group_IT_number 63
_symmetry_cell_setting orthorhombic
_symmetry_space_group_name_Hall '-C 2c 2'
_symmetry_space_group_name_H-M 'C m c m'
_atom_sites_solution_hydrogens geom
_atom_sites_solution_primary direct
_atom_sites_solution_secondary difmap
_audit_creation_method SHELXL-97
_cell_angle_alpha 90.00
_cell_angle_beta 90.00
_cell_angle_gamma 90.00
_cell_formula_units_Z 4
_cell_length_a 21.7739(6)
_cell_length_b 37.6772(10)
_cell_length_c 7.23300(10)
_cell_measurement_reflns_used 5881
_cell_measurement_temperature 293(2)
_cell_measurement_theta_max 29.99
_cell_measurement_theta_min 2.86
_cell_volume 5933.8(2)
_computing_cell_refinement 'Bruker SMART'
_computing_data_collection 'Bruker SMART'
_computing_data_reduction 'Bruker SAINT'
_computing_molecular_graphics 'Bruker SHELXTL'
_computing_publication_material 'Bruker SHELXTL'
_computing_structure_refinement 'SHELXL-97 (Sheldrick, 1997)'
_computing_structure_solution 'SHELXS-97 (Sheldrick, 1990)'
_diffrn_ambient_temperature 293(2)
_diffrn_measured_fraction_theta_full 0.998
_diffrn_measured_fraction_theta_max 0.998
_diffrn_measurement_device_type 'CCD area detector'
_diffrn_measurement_method 'phi and omega scans'
_diffrn_radiation_monochromator graphite
_diffrn_radiation_source 'fine-focus sealed tube'
_diffrn_radiation_type MoK\a
_diffrn_radiation_wavelength 0.71073
_diffrn_reflns_av_R_equivalents 0.0434
_diffrn_reflns_av_sigmaI/netI 0.0232
_diffrn_reflns_limit_h_max 30
_diffrn_reflns_limit_h_min -30
_diffrn_reflns_limit_k_max 53
_diffrn_reflns_limit_k_min -53
_diffrn_reflns_limit_l_max 10
_diffrn_reflns_limit_l_min -9
_diffrn_reflns_number 54894
_diffrn_reflns_theta_full 30.06
_diffrn_reflns_theta_max 30.06
_diffrn_reflns_theta_min 1.08
_exptl_absorpt_coefficient_mu 1.193
_exptl_absorpt_correction_type multi-scan
_exptl_crystal_density_diffrn 1.027
_exptl_crystal_density_meas 0
_exptl_crystal_density_method 'not measured'
_exptl_crystal_F_000 1758
_refine_diff_density_max 3.820
_refine_diff_density_min -3.789
_refine_diff_density_rms 0.265
_refine_ls_extinction_method none
_refine_ls_goodness_of_fit_ref 1.087
_refine_ls_hydrogen_treatment mixed
_refine_ls_matrix_type full
_refine_ls_number_parameters 124
_refine_ls_number_reflns 4779
_refine_ls_number_restraints 4
_refine_ls_restrained_S_all 1.087
_refine_ls_R_factor_all 0.0762
_refine_ls_R_factor_gt 0.0527
_refine_ls_shift/su_max 0.000
_refine_ls_shift/su_mean 0.000
_refine_ls_structure_factor_coef Fsqd
_refine_ls_weighting_details 'calc w=1/[\s^2^(Fo^2^)+(0.1362P)^2^+1.1625P] where P=(Fo^2^+2Fc^2^)/3'
_refine_ls_weighting_scheme calc
_refine_ls_wR_factor_gt 0.1900
_refine_ls_wR_factor_ref 0.2029
_reflns_number_gt 3205
_reflns_number_total 4779
_reflns_threshold_expression >2sigma(I)
_cod_data_source_file ic801624v_si_002.cif
_cod_data_source_block MIL68In
_cod_depositor_comments
;
The following automatic conversions were performed:
'_symmetry_cell_setting' value 'Orthorhombic' changed to 'orthorhombic'
according to '/home/saulius/struct/CIF-dictionaries/cif_core.dic'
dictionary named 'cif_core.dic' version 2.4.1 from 2010-06-29.

Automatic conversion script
Id: cif_fix_enum 1527 2010-12-29 10:47:43Z saulius 
;
_cod_original_formula_sum 'C25.50 H12 In3 N0.50 O15.50'
_cod_database_code 4306785

loop_
_symmetry_equiv_pos_as_xyz
'x, y, z'
'-x, -y, z+1/2'
'-x, y, -z+1/2'
'x, -y, -z'
'x+1/2, y+1/2, z'
'-x+1/2, -y+1/2, z+1/2'
'-x+1/2, y+1/2, -z+1/2'
'x+1/2, -y+1/2, -z'
'-x, -y, -z'
'x, y, -z-1/2'
'x, -y, z-1/2'
'-x, y, z'
'-x+1/2, -y+1/2, -z'
'x+1/2, y+1/2, -z-1/2'
'x+1/2, -y+1/2, z-1/2'
'-x+1/2, y+1/2, z'

loop_
_atom_site_label
_atom_site_type_symbol
_atom_site_fract_x
_atom_site_fract_y
_atom_site_fract_z
_atom_site_U_iso_or_equiv
_atom_site_adp_type
_atom_site_occupancy
_atom_site_symmetry_multiplicity
_atom_site_calc_flag
_atom_site_refinement_flags
_atom_site_disorder_assembly
_atom_site_disorder_group
In1 In 0.2500 0.2500 0.5000 0.01712(3) Uani 1 2 d S . .
In2 In 0.0000 0.0000 0.5000 0.01745(4) Uani 1 4 d S . .
O1 O 0.22628(9) 0.27489(5) 0.7500 0.0449(5) Uani 1 2 d S . .
O2 O 0.34179(5) 0.23893(4) 0.59565(16) 0.0487(4) Uani 1 1 d . . .
O3 O 0.22136(7) 0.19869(3) 0.59806(19) 0.0539(4) Uani 1 1 d . . .
O4 O 0.06617(7) 0.03799(3) 0.59647(19) 0.0570(4) Uani 1 1 d . . .
O5 O 0.0000 -0.02416(8) 0.7500 0.0571(10) Uani 1 4 d S . .
C1 C 0.36763(11) 0.23833(7) 0.7500 0.0332(6) Uani 1 2 d S . .
C2 C 0.43722(10) 0.23508(8) 0.7500 0.0367(7) Uani 1 2 d S . .
C3 C 0.46837(7) 0.23630(8) 0.5856(2) 0.0629(8) Uani 1 1 d . . .
H3 H 0.4469 0.2371 0.4745 0.076 Uiso 1 1 calc R . .
C4 C 0.20819(12) 0.18567(7) 0.7500 0.0374(7) Uani 1 2 d S . .
C5 C 0.17818(12) 0.14937(6) 0.7500 0.0353(6) Uani 1 2 d S . .
C6 C 0.16312(11) 0.13271(5) 0.5861(2) 0.0584(6) Uani 1 1 d . . .
H6 H 0.1742 0.1431 0.4743 0.070 Uiso 1 1 calc R . .
C7 C 0.13249(10) 0.10159(5) 0.5858(2) 0.0530(6) Uani 1 1 d . . .
H7 H 0.1219 0.0909 0.4743 0.064 Uiso 1 1 calc R . .
C8 C 0.11691(13) 0.08558(6) 0.7500 0.0368(6) Uani 1 2 d S . .
C9 C 0.08025(12) 0.05100(6) 0.7500 0.0364(6) Uani 1 2 d S . .
C10 C 0.5000 0.3270(3) 0.7500 0.138(6) Uiso 0.50 4 d SPD . .
N11 N 0.5000 0.35178(16) 0.5983(10) 0.085(4) Uiso 0.25 2 d SPD . .
C12 C 0.5000 0.3298(3) 0.4335(14) 0.103(6) Uiso 0.25 2 d SPD . .
C13 C 0.5000 0.38730(17) 0.6025(10) 0.046(2) Uiso 0.25 2 d SPD . .
O14 O 0.5000 0.4024(2) 0.7500 0.085(2) Uiso 0.50 4 d SPD . .

loop_
_atom_site_aniso_label
_atom_site_aniso_U_11
_atom_site_aniso_U_22
_atom_site_aniso_U_33
_atom_site_aniso_U_23
_atom_site_aniso_U_13
_atom_site_aniso_U_12
In1 0.01434(6) 0.02609(7) 0.01094(6) 0.00121(5) -0.00087(4) -0.00865(4)
In2 0.03121(9) 0.00999(7) 0.01116(7) -0.00023(6) 0.000 0.000
O1 0.0579(11) 0.0502(10) 0.0267(7) 0.000 0.000 -0.0113(10)
O2 0.0203(5) 0.1011(10) 0.0246(5) -0.0027(7) -0.0048(5) 0.0042(7)
O3 0.0777(9) 0.0423(6) 0.0416(7) 0.0053(6) 0.0055(7) -0.0321(6)
O4 0.0849(9) 0.0432(6) 0.0427(7) -0.0060(6) 0.0015(7) -0.0403(6)
O5 0.088(2) 0.0650(19) 0.0181(10) 0.000 0.000 0.000
C1 0.0257(10) 0.0576(15) 0.0165(8) 0.000 0.000 0.0049(11)
C2 0.0210(10) 0.0673(16) 0.0219(9) 0.000 0.000 -0.0135(11)
C3 0.0126(7) 0.159(2) 0.0169(7) -0.0099(11) -0.0036(6) 0.0043(10)
C4 0.0477(14) 0.0356(12) 0.0288(10) 0.000 0.000 -0.0184(11)
C5 0.0499(13) 0.0283(10) 0.0277(10) 0.000 0.000 -0.0251(10)
C6 0.1106(14) 0.0444(8) 0.0201(7) 0.0045(7) -0.0086(9) -0.0478(9)
C7 0.0893(13) 0.0442(9) 0.0255(8) -0.0053(8) 0.0018(9) -0.0398(9)
C8 0.0602(15) 0.0245(10) 0.0256(9) 0.000 0.000 -0.0218(10)
C9 0.0489(14) 0.0250(10) 0.0352(11) 0.000 0.000 -0.0160(10)

loop_
_atom_type_symbol
_atom_type_description
_atom_type_scat_dispersion_real
_atom_type_scat_dispersion_imag
_atom_type_scat_source
C C 0.0033 0.0016 'International Tables Vol C Tables 4.2.6.8 and 6.1.1.4'
H H 0.0000 0.0000 'International Tables Vol C Tables 4.2.6.8 and 6.1.1.4'
N N 0.0061 0.0033 'International Tables Vol C Tables 4.2.6.8 and 6.1.1.4'
O O 0.0106 0.0060 'International Tables Vol C Tables 4.2.6.8 and 6.1.1.4'
In In -0.7276 1.3100 'International Tables Vol C Tables 4.2.6.8 and 6.1.1.4'

loop_
_geom_angle_atom_site_label_1
_geom_angle_atom_site_label_2
_geom_angle_atom_site_label_3
_geom_angle
_geom_angle_site_symmetry_1
_geom_angle_site_symmetry_3
_geom_angle_publ_flag
O1 In1 O1 180.00(10) . 13_556 ?
O1 In1 O3 87.36(6) . 13_556 ?
O1 In1 O3 92.64(6) 13_556 13_556 ?
O1 In1 O3 92.64(6) . . ?
O1 In1 O3 87.36(6) 13_556 . ?
O3 In1 O3 180.0 13_556 . ?
O1 In1 O2 92.18(6) . . ?
O1 In1 O2 87.82(6) 13_556 . ?
O3 In1 O2 90.63(6) 13_556 . ?
O3 In1 O2 89.37(6) . . ?
O1 In1 O2 87.82(6) . 13_556 ?
O1 In1 O2 92.18(6) 13_556 13_556 ?
O3 In1 O2 89.37(6) 13_556 13_556 ?
O3 In1 O2 90.63(6) . 13_556 ?
O2 In1 O2 180.0 . 13_556 ?
O5 In2 O5 180.0 9_556 . ?
O5 In2 O4 89.46(7) 9_556 12 ?
O5 In2 O4 90.54(7) . 12 ?
O5 In2 O4 90.54(7) 9_556 9_556 ?
O5 In2 O4 89.46(7) . 9_556 ?
O4 In2 O4 95.72(8) 12 9_556 ?
O5 In2 O4 89.46(7) 9_556 . ?
O5 In2 O4 90.54(7) . . ?
O4 In2 O4 84.28(8) 12 . ?
O4 In2 O4 180.0 9_556 . ?
O5 In2 O4 90.54(7) 9_556 4_556 ?
O5 In2 O4 89.46(7) . 4_556 ?
O4 In2 O4 180.0 12 4_556 ?
O4 In2 O4 84.28(8) 9_556 4_556 ?
O4 In2 O4 95.72(8) . 4_556 ?
In1 O1 In1 118.74(9) . 6 ?
C1 O2 In1 135.01(12) . . ?
C4 O3 In1 135.73(14) . . ?
C9 O4 In2 135.51(14) . . ?
In2 O5 In2 126.56(16) 2 . ?
O2 C1 O2 126.5(2) 10_557 . ?
O2 C1 C2 116.74(11) 10_557 . ?
O2 C1 C2 116.74(11) . . ?
C3 C2 C3 120.5(2) . 10_557 ?
C3 C2 C1 119.40(11) . . ?
C3 C2 C1 119.40(11) 10_557 . ?
C2 C3 C3 119.68(10) . 12_655 ?
C2 C3 H3 120.2 . . ?
C3 C3 H3 120.2 12_655 . ?
O3 C4 O3 125.3(2) 10_557 . ?
O3 C4 C5 117.22(12) 10_557 . ?
O3 C4 C5 117.23(12) . . ?
C6 C5 C6 118.3(2) . 10_557 ?
C6 C5 C4 120.82(11) . . ?
C6 C5 C4 120.82(11) 10_557 . ?
C7 C6 C5 120.89(17) . . ?
C7 C6 H6 119.6 . . ?
C5 C6 H6 119.6 . . ?
C6 C7 C8 120.17(17) . . ?
C6 C7 H7 119.9 . . ?
C8 C7 H7 119.9 . . ?
C7 C8 C7 119.5(2) 10_557 . ?
C7 C8 C9 120.21(12) 10_557 . ?
C7 C8 C9 120.22(12) . . ?
O4 C9 O4 125.0(2) . 10_557 ?
O4 C9 C8 117.50(12) . . ?
O4 C9 C8 117.50(12) 10_557 . ?
C13 N11 C10 129.1(7) . . ?
C13 N11 C12 126.0(8) . . ?
C10 N11 C12 104.9(7) . . ?
O14 C13 N11 119.3(7) . . ?

loop_
_geom_bond_atom_site_label_1
_geom_bond_atom_site_label_2
_geom_bond_distance
_geom_bond_site_symmetry_2
_geom_bond_publ_flag
In1 O1 2.1014(10) . ?
In1 O1 2.1014(10) 13_556 ?
In1 O3 2.1517(12) 13_556 ?
In1 O3 2.1517(12) . ?
In1 O2 2.1558(11) . ?
In1 O2 2.1558(11) 13_556 ?
In2 O5 2.0243(14) 9_556 ?
In2 O5 2.0244(14) . ?
In2 O4 2.1473(13) 12 ?
In2 O4 2.1474(13) 9_556 ?
In2 O4 2.1474(14) . ?
In2 O4 2.1474(13) 4_556 ?
O1 In1 2.1014(10) 6 ?
O2 C1 1.2504(15) . ?
O3 C4 1.2371(18) . ?
O4 C9 1.2520(18) . ?
O5 In2 2.0244(14) 2 ?
C1 O2 1.2503(15) 10_557 ?
C1 C2 1.520(3) . ?
C2 C3 1.370(2) . ?
C2 C3 1.370(2) 10_557 ?
C3 C3 1.378(3) 12_655 ?
C3 H3 0.9300 . ?
C4 O3 1.2370(18) 10_557 ?
C4 C5 1.516(3) . ?
C5 C6 1.381(2) . ?
C5 C6 1.381(2) 10_557 ?
C6 C7 1.349(3) . ?
C6 H6 0.9300 . ?
C7 C8 1.374(2) . ?
C7 H7 0.9300 . ?
C8 C7 1.374(2) 10_557 ?
C8 C9 1.528(3) . ?
C9 O4 1.2520(18) 10_557 ?
C10 N11 1.440(9) . ?
N11 C13 1.339(8) . ?
N11 C12 1.451(11) . ?
C13 O14 1.209(8) . ?
